data_4345444
loop_
_publ_author_name
'Zeng, Chao'
'Wang, Nan'
'Peng, Tai'
'Wang, Suning'

_publ_section_title
;
 Copper(I) Complexes Bearing 1,2-Phenyl-Bridged P(&#x2227;)N,
 P(&#x2227;)N(&#x2227;)P, and N(&#x2227;)P(&#x2227;)N Chelate Ligands:
 Structures and Phosphorescence.
;
_journal_issue 3
_journal_name_full 'Inorganic chemistry'
_journal_page_first 1616
_journal_page_last 1625
_journal_paper_doi 10.1021/acs.inorgchem.6b02721
_journal_volume 56
_journal_year 2017
_chemical_formula_sum 'C41 H31 Cu I N P2'
_chemical_formula_weight 790.05
_chemical_name_systematic
;

 ?

;
_space_group_IT_number 14
_symmetry_cell_setting monoclinic
_symmetry_space_group_name_Hall '-P 2ybc'
_symmetry_space_group_name_H-M 'P 1 21/c 1'
_atom_sites_solution_hydrogens geom
_atom_sites_solution_primary direct
_atom_sites_solution_secondary difmap
_audit_creation_method SHELXL-97
_cell_angle_alpha 90.00
_cell_angle_beta 100.534(2)
_cell_angle_gamma 90.00
_cell_formula_units_Z 4
_cell_length_a 15.2383(8)
_cell_length_b 10.7151(6)
_cell_length_c 26.0838(12)
_cell_measurement_reflns_used 9960
_cell_measurement_temperature 180(2)
_cell_measurement_theta_max 27.27
_cell_measurement_theta_min 2.27
_cell_volume 4187.2(4)
_computing_cell_refinement 'Bruker SAINT'
_computing_data_collection 'Bruker APEX2'
_computing_data_reduction 'Bruker SAINT'
_computing_molecular_graphics 'Bruker SHELXTL'
_computing_publication_material 'Bruker SHELXTL'
_computing_structure_refinement 'SHELXL-97 (Sheldrick, 1997)'
_computing_structure_solution 'SHELXS-97 (Sheldrick, 1990)'
_diffrn_ambient_temperature 180(2)
_diffrn_measured_fraction_theta_full 0.987
_diffrn_measured_fraction_theta_max 0.987
_diffrn_measurement_device_type 'Bruker APEX-II CCD'
_diffrn_measurement_method '\f and \w scans'
_diffrn_radiation_monochromator graphite
_diffrn_radiation_source 'fine-focus sealed tube'
_diffrn_radiation_type MoK\a
_diffrn_radiation_wavelength 0.71073
_diffrn_reflns_av_R_equivalents 0.0231
_diffrn_reflns_av_sigmaI/netI 0.0292
_diffrn_reflns_limit_h_max 19
_diffrn_reflns_limit_h_min -19
_diffrn_reflns_limit_k_max 13
_diffrn_reflns_limit_k_min -13
_diffrn_reflns_limit_l_max 33
_diffrn_reflns_limit_l_min -33
_diffrn_reflns_number 26483
_diffrn_reflns_theta_full 27.36
_diffrn_reflns_theta_max 27.36
_diffrn_reflns_theta_min 1.36
_diffrn_standards_number 0
_exptl_absorpt_coefficient_mu 1.360
_exptl_absorpt_correction_T_max 0.9351
_exptl_absorpt_correction_T_min 0.8220
_exptl_absorpt_correction_type multi-scan
_exptl_crystal_colour yellow
_exptl_crystal_density_diffrn 1.253
_exptl_crystal_density_method 'not measured'
_exptl_crystal_description block
_exptl_crystal_F_000 1584
_exptl_crystal_size_max 0.15
_exptl_crystal_size_mid 0.10
_exptl_crystal_size_min 0.05
_platon_squeeze_details 'disordered chloroform solvents were removed'
_refine_diff_density_max 0.631
_refine_diff_density_min -0.308
_refine_diff_density_rms 0.072
_refine_ls_extinction_method none
_refine_ls_goodness_of_fit_ref 1.075
_refine_ls_hydrogen_treatment constr
_refine_ls_matrix_type full
_refine_ls_number_parameters 415
_refine_ls_number_reflns 9350
_refine_ls_number_restraints 0
_refine_ls_restrained_S_all 1.075
_refine_ls_R_factor_all 0.0367
_refine_ls_R_factor_gt 0.0290
_refine_ls_shift/su_max 0.002
_refine_ls_shift/su_mean 0.000
_refine_ls_structure_factor_coef Fsqd
_refine_ls_weighting_details 'calc w=1/[\s^2^(Fo^2^)+(0.0350P)^2^+0.7000P] where P=(Fo^2^+2Fc^2^)/3'
_refine_ls_weighting_scheme calc
_refine_ls_wR_factor_gt 0.0681
_refine_ls_wR_factor_ref 0.0705
_reflns_number_gt 7892
_reflns_number_total 9350
_reflns_threshold_expression >2sigma(I)
_cod_data_source_file ic6b02721_si_006.cif
_cod_data_source_block zc18s
_cod_depositor_comments
;
The following automatic conversions were performed:

'_symmetry_cell_setting' value 'Monoclinic' changed to 'monoclinic'
according to
/home/data/users/saulius/crontab/automatic-downloads/current/ACS/lib/dictionaries/cif_core.dic
dictionary named 'cif_core.dic' version 2.4.2 from 2011-04-26.

Automatic conversion script
Id: cif_fix_values 4973 2017-02-22 13:04:09Z antanas 
;
_cod_original_sg_symbol_H-M P2(1)/c
_cod_database_code 4345444

loop_
_symmetry_equiv_pos_as_xyz
'x, y, z'
'-x, y+1/2, -z+1/2'
'-x, -y, -z'
'x, -y-1/2, z-1/2'

loop_
_atom_site_label
_atom_site_type_symbol
_atom_site_fract_x
_atom_site_fract_y
_atom_site_fract_z
_atom_site_U_iso_or_equiv
_atom_site_adp_type
_atom_site_occupancy
_atom_site_symmetry_multiplicity
_atom_site_calc_flag
_atom_site_refinement_flags
Cu1 Cu 0.229125(15) 0.02211(2) 0.195895(9) 0.02367(7) Uani 1 1 d .
I1 I 0.201505(9) -0.074766(14) 0.279792(5) 0.03156(5) Uani 1 1 d .
P1 P 0.20539(3) -0.10910(5) 0.127355(19) 0.02187(11) Uani 1 1 d .
P2 P 0.27233(3) 0.21855(5) 0.19140(2) 0.02444(12) Uani 1 1 d .
N1 N 0.07305(10) 0.05507(16) 0.13539(6) 0.0241(4) Uani 1 1 d .
C1 C 0.07331(12) 0.1784(2) 0.14447(8) 0.0262(4) Uani 1 1 d .
C2 C 0.02594(14) 0.2308(2) 0.17968(9) 0.0362(5) Uani 1 1 d .
H2A H 0.0264 0.3184 0.1852 0.043 Uiso 1 1 calc R
C3 C -0.02206(14) 0.1528(2) 0.20670(10) 0.0392(6) Uani 1 1 d .
H3A H -0.0554 0.1866 0.2308 0.047 Uiso 1 1 calc R
C4 C -0.02106(13) 0.0261(2) 0.19835(9) 0.0344(5) Uani 1 1 d .
H4A H -0.0526 -0.0287 0.2172 0.041 Uiso 1 1 calc R
C5 C 0.02691(12) -0.0208(2) 0.16187(8) 0.0253(4) Uani 1 1 d .
C6 C 0.03298(12) -0.1554(2) 0.15014(8) 0.0266(4) Uani 1 1 d .
C7 C 0.10718(13) -0.2048(2) 0.13120(8) 0.0254(4) Uani 1 1 d .
C8 C 0.10734(15) -0.3317(2) 0.11965(9) 0.0352(5) Uani 1 1 d .
H8A H 0.1565 -0.3663 0.1068 0.042 Uiso 1 1 calc R
C9 C 0.03724(17) -0.4083(2) 0.12656(11) 0.0463(6) Uani 1 1 d .
H9A H 0.0385 -0.4945 0.1181 0.056 Uiso 1 1 calc R
C10 C -0.03405(16) -0.3607(2) 0.14562(11) 0.0456(6) Uani 1 1 d .
H10A H -0.0816 -0.4137 0.1509 0.055 Uiso 1 1 calc R
C11 C -0.03619(14) -0.2349(2) 0.15713(9) 0.0358(5) Uani 1 1 d .
H11A H -0.0858 -0.2021 0.1701 0.043 Uiso 1 1 calc R
C12 C 0.12499(14) 0.25681(19) 0.11263(8) 0.0281(4) Uani 1 1 d .
C13 C 0.21492(13) 0.2880(2) 0.13037(8) 0.0286(4) Uani 1 1 d .
C14 C 0.25847(16) 0.3626(2) 0.09910(9) 0.0402(6) Uani 1 1 d .
H14A H 0.3191 0.3852 0.1110 0.048 Uiso 1 1 calc R
C15 C 0.21460(18) 0.4040(2) 0.05101(10) 0.0476(6) Uani 1 1 d .
H15A H 0.2449 0.4553 0.0302 0.057 Uiso 1 1 calc R
C16 C 0.12647(18) 0.3706(3) 0.03317(10) 0.0492(7) Uani 1 1 d .
H16A H 0.0965 0.3980 -0.0001 0.059 Uiso 1 1 calc R
C17 C 0.08240(16) 0.2976(2) 0.06379(9) 0.0385(5) Uani 1 1 d .
H17A H 0.0220 0.2749 0.0514 0.046 Uiso 1 1 calc R
C18 C 0.29660(13) -0.21997(19) 0.12640(8) 0.0253(4) Uani 1 1 d .
C19 C 0.31891(15) -0.2693(2) 0.08148(9) 0.0375(5) Uani 1 1 d .
H19A H 0.2820 -0.2527 0.0487 0.045 Uiso 1 1 calc R
C20 C 0.39392(17) -0.3423(3) 0.08366(10) 0.0458(6) Uani 1 1 d .
H20A H 0.4079 -0.3760 0.0524 0.055 Uiso 1 1 calc R
C21 C 0.44870(16) -0.3669(3) 0.13045(10) 0.0440(6) Uani 1 1 d .
H21A H 0.5012 -0.4154 0.1316 0.053 Uiso 1 1 calc R
C22 C 0.42686(16) -0.3207(2) 0.17581(10) 0.0438(6) Uani 1 1 d .
H22A H 0.4635 -0.3392 0.2085 0.053 Uiso 1 1 calc R
C23 C 0.35148(15) -0.2472(2) 0.17383(9) 0.0356(5) Uani 1 1 d .
H23A H 0.3371 -0.2150 0.2052 0.043 Uiso 1 1 calc R
C24 C 0.39156(13) 0.2290(2) 0.18918(8) 0.0277(4) Uani 1 1 d .
C25 C 0.43397(14) 0.1216(2) 0.17764(9) 0.0363(5) Uani 1 1 d .
H25A H 0.4009 0.0464 0.1707 0.044 Uiso 1 1 calc R
C26 C 0.52469(15) 0.1224(3) 0.17602(10) 0.0441(6) Uani 1 1 d .
H26A H 0.5538 0.0482 0.1683 0.053 Uiso 1 1 calc R
C27 C 0.57212(14) 0.2325(2) 0.18579(9) 0.0405(6) Uani 1 1 d .
H27A H 0.6338 0.2343 0.1839 0.049 Uiso 1 1 calc R
C28 C 0.53083(14) 0.3390(2) 0.19823(9) 0.0377(5) Uani 1 1 d .
H28A H 0.5642 0.4138 0.2055 0.045 Uiso 1 1 calc R
C29 C 0.44038(14) 0.3381(2) 0.20025(9) 0.0346(5) Uani 1 1 d .
H29A H 0.4121 0.4119 0.2092 0.042 Uiso 1 1 calc R
C30 C 0.25942(13) 0.3323(2) 0.24153(8) 0.0296(5) Uani 1 1 d .
C31 C 0.27809(15) 0.2936(2) 0.29300(9) 0.0391(6) Uani 1 1 d .
H31A H 0.2933 0.2090 0.3011 0.047 Uiso 1 1 calc R
C32 C 0.27464(17) 0.3790(3) 0.33299(11) 0.0508(7) Uani 1 1 d .
H32A H 0.2875 0.3525 0.3683 0.061 Uiso 1 1 calc R
C33 C 0.25264(17) 0.5012(3) 0.32127(12) 0.0548(8) Uani 1 1 d .
H33A H 0.2508 0.5593 0.3486 0.066 Uiso 1 1 calc R
C34 C 0.23329(16) 0.5398(3) 0.27040(13) 0.0481(7) Uani 1 1 d .
H34A H 0.2176 0.6244 0.2626 0.058 Uiso 1 1 calc R
C35 C 0.23648(14) 0.4566(2) 0.23036(11) 0.0389(6) Uani 1 1 d .
H35A H 0.2230 0.4841 0.1952 0.047 Uiso 1 1 calc R
C36 C 0.18778(13) -0.0480(2) 0.06085(8) 0.0260(4) Uani 1 1 d .
C37 C 0.11566(16) -0.0802(3) 0.02326(9) 0.0430(6) Uani 1 1 d .
H37A H 0.0725 -0.1373 0.0314 0.052 Uiso 1 1 calc R
C38 C 0.10581(19) -0.0301(3) -0.02618(10) 0.0598(8) Uani 1 1 d .
H38A H 0.0554 -0.0524 -0.0517 0.072 Uiso 1 1 calc R
C39 C 0.16715(19) 0.0508(3) -0.03894(10) 0.0527(7) Uani 1 1 d .
H39A H 0.1603 0.0835 -0.0733 0.063 Uiso 1 1 calc R
C40 C 0.23918(19) 0.0849(3) -0.00170(11) 0.0530(7) Uani 1 1 d .
H40A H 0.2819 0.1424 -0.0101 0.064 Uiso 1 1 calc R
C41 C 0.24932(16) 0.0354(2) 0.04793(9) 0.0407(6) Uani 1 1 d .
H41A H 0.2993 0.0589 0.0735 0.049 Uiso 1 1 calc R

loop_
_atom_site_aniso_label
_atom_site_aniso_U_11
_atom_site_aniso_U_22
_atom_site_aniso_U_33
_atom_site_aniso_U_23
_atom_site_aniso_U_13
_atom_site_aniso_U_12
Cu1 0.02227(12) 0.02378(14) 0.02453(13) -0.00107(10) 0.00316(9) -0.00073(10)
I1 0.03512(8) 0.03285(9) 0.02803(8) 0.00535(6) 0.00925(6) 0.00488(6)
P1 0.0209(2) 0.0238(3) 0.0201(2) 0.0006(2) 0.00173(18) 0.0006(2)
P2 0.0216(2) 0.0239(3) 0.0272(3) -0.0013(2) 0.0028(2) -0.0021(2)
N1 0.0198(8) 0.0242(9) 0.0265(9) 0.0009(7) -0.0006(6) 0.0022(7)
C1 0.0202(9) 0.0269(11) 0.0283(10) 0.0004(9) -0.0034(7) 0.0017(9)
C2 0.0314(11) 0.0299(12) 0.0470(14) -0.0069(11) 0.0066(10) 0.0061(10)
C3 0.0313(11) 0.0418(14) 0.0476(14) -0.0056(12) 0.0156(10) 0.0089(11)
C4 0.0231(10) 0.0411(14) 0.0412(13) 0.0042(11) 0.0113(9) 0.0020(10)
C5 0.0164(8) 0.0304(11) 0.0272(10) 0.0036(9) -0.0011(7) 0.0019(8)
C6 0.0247(9) 0.0286(11) 0.0250(10) 0.0041(9) 0.0012(8) -0.0007(9)
C7 0.0246(9) 0.0257(11) 0.0249(10) 0.0029(9) 0.0015(8) -0.0023(9)
C8 0.0375(12) 0.0254(12) 0.0427(13) -0.0016(10) 0.0073(10) -0.0008(10)
C9 0.0523(15) 0.0242(13) 0.0628(17) 0.0027(12) 0.0117(13) -0.0076(12)
C10 0.0405(13) 0.0363(14) 0.0607(17) 0.0098(13) 0.0115(12) -0.0131(12)
C11 0.0285(11) 0.0366(13) 0.0432(13) 0.0066(11) 0.0090(9) -0.0038(10)
C12 0.0300(10) 0.0212(11) 0.0311(11) -0.0017(9) 0.0002(8) 0.0016(9)
C13 0.0313(10) 0.0219(11) 0.0316(11) 0.0011(9) 0.0033(8) -0.0016(9)
C14 0.0423(13) 0.0359(14) 0.0416(13) 0.0062(11) 0.0055(10) -0.0075(11)
C15 0.0597(16) 0.0407(15) 0.0423(14) 0.0131(12) 0.0093(12) -0.0093(13)
C16 0.0631(16) 0.0422(15) 0.0369(14) 0.0130(12) -0.0049(12) -0.0037(14)
C17 0.0389(12) 0.0336(13) 0.0383(13) 0.0034(11) -0.0053(10) -0.0006(11)
C18 0.0251(9) 0.0246(11) 0.0267(10) 0.0009(9) 0.0058(8) 0.0002(9)
C19 0.0393(12) 0.0446(14) 0.0285(11) -0.0008(11) 0.0057(9) 0.0112(11)
C20 0.0524(14) 0.0521(16) 0.0369(13) 0.0007(12) 0.0189(11) 0.0184(13)
C21 0.0396(12) 0.0442(15) 0.0506(15) 0.0055(12) 0.0142(11) 0.0184(12)
C22 0.0406(13) 0.0480(16) 0.0392(13) -0.0007(12) -0.0027(10) 0.0189(12)
C23 0.0391(12) 0.0396(14) 0.0274(11) -0.0007(10) 0.0041(9) 0.0124(11)
C24 0.0233(9) 0.0313(12) 0.0282(11) 0.0002(9) 0.0039(8) -0.0005(9)
C25 0.0282(11) 0.0399(14) 0.0391(13) -0.0096(11) 0.0017(9) -0.0027(10)
C26 0.0296(11) 0.0492(16) 0.0536(15) -0.0141(13) 0.0081(10) 0.0049(12)
C27 0.0225(10) 0.0561(17) 0.0427(13) 0.0018(12) 0.0056(9) 0.0003(11)
C28 0.0271(10) 0.0394(14) 0.0445(13) 0.0066(11) 0.0013(9) -0.0092(11)
C29 0.0280(10) 0.0312(12) 0.0439(13) 0.0015(11) 0.0048(9) -0.0021(10)
C30 0.0215(9) 0.0298(12) 0.0380(12) -0.0069(10) 0.0069(8) -0.0068(9)
C31 0.0398(12) 0.0397(14) 0.0393(13) -0.0080(11) 0.0113(10) -0.0086(11)
C32 0.0469(14) 0.067(2) 0.0425(15) -0.0222(14) 0.0181(11) -0.0178(14)
C33 0.0395(13) 0.0567(19) 0.074(2) -0.0390(17) 0.0257(13) -0.0159(13)
C34 0.0313(12) 0.0331(14) 0.082(2) -0.0185(14) 0.0154(13) -0.0043(11)
C35 0.0278(11) 0.0319(13) 0.0568(15) -0.0081(12) 0.0075(10) -0.0003(10)
C36 0.0269(10) 0.0281(11) 0.0227(10) 0.0023(9) 0.0034(8) 0.0034(9)
C37 0.0371(12) 0.0601(17) 0.0280(12) 0.0056(12) -0.0042(9) -0.0095(12)
C38 0.0539(16) 0.090(2) 0.0292(13) 0.0113(14) -0.0100(11) -0.0078(16)
C39 0.0578(16) 0.070(2) 0.0309(13) 0.0185(13) 0.0095(12) 0.0135(15)
C40 0.0558(16) 0.0616(19) 0.0448(15) 0.0191(14) 0.0176(13) -0.0043(14)
C41 0.0396(12) 0.0501(15) 0.0311(12) 0.0093(11) 0.0033(10) -0.0074(12)

loop_
_atom_type_symbol
_atom_type_description
_atom_type_scat_dispersion_real
_atom_type_scat_dispersion_imag
_atom_type_scat_source
C C 0.0033 0.0016 'International Tables Vol C Tables 4.2.6.8 and 6.1.1.4'
H H 0.0000 0.0000 'International Tables Vol C Tables 4.2.6.8 and 6.1.1.4'
N N 0.0061 0.0033 'International Tables Vol C Tables 4.2.6.8 and 6.1.1.4'
P P 0.1023 0.0942 'International Tables Vol C Tables 4.2.6.8 and 6.1.1.4'
Cu Cu 0.3201 1.2651 'International Tables Vol C Tables 4.2.6.8 and 6.1.1.4'
I I -0.4742 1.8119 'International Tables Vol C Tables 4.2.6.8 and 6.1.1.4'

loop_
_geom_angle_atom_site_label_1
_geom_angle_atom_site_label_2
_geom_angle_atom_site_label_3
_geom_angle
P2 Cu1 P1 123.90(2)
P2 Cu1 I1 122.313(17)
P1 Cu1 I1 113.791(17)
C36 P1 C7 105.83(9)
C36 P1 C18 101.52(9)
C7 P1 C18 105.50(9)
C36 P1 Cu1 120.29(7)
C7 P1 Cu1 108.68(7)
C18 P1 Cu1 113.80(7)
C30 P2 C13 104.78(10)
C30 P2 C24 102.68(9)
C13 P2 C24 105.49(9)
C30 P2 Cu1 121.66(7)
C13 P2 Cu1 109.47(7)
C24 P2 Cu1 111.45(7)
C1 N1 C5 119.30(18)
N1 C1 C2 122.0(2)
N1 C1 C12 115.97(18)
C2 C1 C12 122.0(2)
C3 C2 C1 118.7(2)
C3 C2 H2A 120.6
C1 C2 H2A 120.6
C4 C3 C2 119.5(2)
C4 C3 H3A 120.2
C2 C3 H3A 120.2
C3 C4 C5 119.1(2)
C3 C4 H4A 120.5
C5 C4 H4A 120.5
N1 C5 C4 121.4(2)
N1 C5 C6 115.11(17)
C4 C5 C6 123.52(19)
C11 C6 C7 119.2(2)
C11 C6 C5 119.44(18)
C7 C6 C5 121.33(18)
C8 C7 C6 118.25(19)
C8 C7 P1 120.05(16)
C6 C7 P1 121.47(16)
C9 C8 C7 121.3(2)
C9 C8 H8A 119.4
C7 C8 H8A 119.4
C10 C9 C8 120.4(2)
C10 C9 H9A 119.8
C8 C9 H9A 119.8
C9 C10 C11 119.5(2)
C9 C10 H10A 120.2
C11 C10 H10A 120.2
C10 C11 C6 121.3(2)
C10 C11 H11A 119.3
C6 C11 H11A 119.3
C17 C12 C13 119.4(2)
C17 C12 C1 118.60(18)
C13 C12 C1 121.98(18)
C14 C13 C12 118.9(2)
C14 C13 P2 122.66(16)
C12 C13 P2 118.21(16)
C15 C14 C13 120.8(2)
C15 C14 H14A 119.6
C13 C14 H14A 119.6
C14 C15 C16 120.0(2)
C14 C15 H15A 120.0
C16 C15 H15A 120.0
C17 C16 C15 119.8(2)
C17 C16 H16A 120.1
C15 C16 H16A 120.1
C16 C17 C12 121.0(2)
C16 C17 H17A 119.5
C12 C17 H17A 119.5
C19 C18 C23 118.17(19)
C19 C18 P1 124.32(16)
C23 C18 P1 117.26(15)
C20 C19 C18 120.8(2)
C20 C19 H19A 119.6
C18 C19 H19A 119.6
C21 C20 C19 120.7(2)
C21 C20 H20A 119.6
C19 C20 H20A 119.6
C20 C21 C22 119.4(2)
C20 C21 H21A 120.3
C22 C21 H21A 120.3
C21 C22 C23 120.1(2)
C21 C22 H22A 120.0
C23 C22 H22A 120.0
C22 C23 C18 120.8(2)
C22 C23 H23A 119.6
C18 C23 H23A 119.6
C25 C24 C29 119.58(19)
C25 C24 P2 117.57(16)
C29 C24 P2 122.81(16)
C24 C25 C26 120.6(2)
C24 C25 H25A 119.7
C26 C25 H25A 119.7
C27 C26 C25 119.3(2)
C27 C26 H26A 120.4
C25 C26 H26A 120.4
C28 C27 C26 120.5(2)
C28 C27 H27A 119.8
C26 C27 H27A 119.8
C27 C28 C29 120.3(2)
C27 C28 H28A 119.8
C29 C28 H28A 119.8
C24 C29 C28 119.7(2)
C24 C29 H29A 120.1
C28 C29 H29A 120.1
C31 C30 C35 119.2(2)
C31 C30 P2 117.75(18)
C35 C30 P2 122.96(18)
C30 C31 C32 120.0(3)
C30 C31 H31A 120.0
C32 C31 H31A 120.0
C33 C32 C31 120.0(3)
C33 C32 H32A 120.0
C31 C32 H32A 120.0
C34 C33 C32 120.3(2)
C34 C33 H33A 119.9
C32 C33 H33A 119.9
C33 C34 C35 120.4(3)
C33 C34 H34A 119.8
C35 C34 H34A 119.8
C34 C35 C30 120.1(3)
C34 C35 H35A 120.0
C30 C35 H35A 120.0
C37 C36 C41 118.6(2)
C37 C36 P1 123.07(17)
C41 C36 P1 118.36(16)
C36 C37 C38 120.3(2)
C36 C37 H37A 119.9
C38 C37 H37A 119.9
C39 C38 C37 121.0(2)
C39 C38 H38A 119.5
C37 C38 H38A 119.5
C38 C39 C40 119.5(2)
C38 C39 H39A 120.3
C40 C39 H39A 120.3
C39 C40 C41 119.9(3)
C39 C40 H40A 120.1
C41 C40 H40A 120.1
C36 C41 C40 120.8(2)
C36 C41 H41A 119.6
C40 C41 H41A 119.6

loop_
_geom_bond_atom_site_label_1
_geom_bond_atom_site_label_2
_geom_bond_distance
Cu1 P2 2.2150(6)
Cu1 P1 2.2510(6)
Cu1 I1 2.5259(3)
P1 C36 1.827(2)
P1 C7 1.832(2)
P1 C18 1.832(2)
P2 C30 1.824(2)
P2 C13 1.829(2)
P2 C24 1.832(2)
N1 C1 1.343(3)
N1 C5 1.345(3)
C1 C2 1.386(3)
C1 C12 1.502(3)
C2 C3 1.385(3)
C2 H2A 0.9500
C3 C4 1.376(3)
C3 H3A 0.9500
C4 C5 1.395(3)
C4 H4A 0.9500
C5 C6 1.480(3)
C6 C11 1.393(3)
C6 C7 1.417(3)
C7 C8 1.393(3)
C8 C9 1.385(3)
C8 H8A 0.9500
C9 C10 1.373(4)
C9 H9A 0.9500
C10 C11 1.382(3)
C10 H10A 0.9500
C11 H11A 0.9500
C12 C17 1.390(3)
C12 C13 1.404(3)
C13 C14 1.394(3)
C14 C15 1.382(3)
C14 H14A 0.9500
C15 C16 1.385(4)
C15 H15A 0.9500
C16 C17 1.377(3)
C16 H16A 0.9500
C17 H17A 0.9500
C18 C19 1.384(3)
C18 C23 1.392(3)
C19 C20 1.377(3)
C19 H19A 0.9500
C20 C21 1.372(3)
C20 H20A 0.9500
C21 C22 1.378(3)
C21 H21A 0.9500
C22 C23 1.386(3)
C22 H22A 0.9500
C23 H23A 0.9500
C24 C25 1.380(3)
C24 C29 1.388(3)
C25 C26 1.391(3)
C25 H25A 0.9500
C26 C27 1.382(4)
C26 H26A 0.9500
C27 C28 1.371(3)
C27 H27A 0.9500
C28 C29 1.389(3)
C28 H28A 0.9500
C29 H29A 0.9500
C30 C31 1.384(3)
C30 C35 1.394(3)
C31 C32 1.395(3)
C31 H31A 0.9500
C32 C33 1.372(4)
C32 H32A 0.9500
C33 C34 1.370(4)
C33 H33A 0.9500
C34 C35 1.381(4)
C34 H34A 0.9500
C35 H35A 0.9500
C36 C37 1.376(3)
C36 C41 1.381(3)
C37 C38 1.380(3)
C37 H37A 0.9500
C38 C39 1.360(4)
C38 H38A 0.9500
C39 C40 1.375(4)
C39 H39A 0.9500
C40 C41 1.382(3)
C40 H40A 0.9500
C41 H41A 0.9500

loop_
_geom_torsion_atom_site_label_1
_geom_torsion_atom_site_label_2
_geom_torsion_atom_site_label_3
_geom_torsion_atom_site_label_4
_geom_torsion
P2 Cu1 P1 C36 -18.77(8)
I1 Cu1 P1 C36 161.06(7)
P2 Cu1 P1 C7 -140.85(7)
I1 Cu1 P1 C7 38.98(7)
P2 Cu1 P1 C18 101.92(7)
I1 Cu1 P1 C18 -78.24(7)
P1 Cu1 P2 C30 161.78(8)
I1 Cu1 P2 C30 -18.04(8)
P1 Cu1 P2 C13 39.38(8)
I1 Cu1 P2 C13 -140.44(7)
P1 Cu1 P2 C24 -76.93(7)
I1 Cu1 P2 C24 103.25(7)
C5 N1 C1 C2 -1.3(3)
C5 N1 C1 C12 -178.92(16)
N1 C1 C2 C3 0.9(3)
C12 C1 C2 C3 178.3(2)
C1 C2 C3 C4 0.5(3)
C2 C3 C4 C5 -1.4(3)
C1 N1 C5 C4 0.4(3)
C1 N1 C5 C6 -178.32(16)
C3 C4 C5 N1 1.0(3)
C3 C4 C5 C6 179.54(19)
N1 C5 C6 C11 -153.76(19)
C4 C5 C6 C11 27.6(3)
N1 C5 C6 C7 25.3(3)
C4 C5 C6 C7 -153.3(2)
C11 C6 C7 C8 0.8(3)
C5 C6 C7 C8 -178.28(18)
C11 C6 C7 P1 -173.71(16)
C5 C6 C7 P1 7.2(3)
C36 P1 C7 C8 90.93(18)
C18 P1 C7 C8 -16.16(19)
Cu1 P1 C7 C8 -138.57(16)
C36 P1 C7 C6 -94.66(17)
C18 P1 C7 C6 158.25(16)
Cu1 P1 C7 C6 35.84(18)
C6 C7 C8 C9 -0.2(3)
P1 C7 C8 C9 174.35(19)
C7 C8 C9 C10 -0.7(4)
C8 C9 C10 C11 1.0(4)
C9 C10 C11 C6 -0.5(4)
C7 C6 C11 C10 -0.5(3)
C5 C6 C11 C10 178.6(2)
N1 C1 C12 C17 86.6(2)
C2 C1 C12 C17 -91.1(3)
N1 C1 C12 C13 -92.4(2)
C2 C1 C12 C13 90.0(3)
C17 C12 C13 C14 1.9(3)
C1 C12 C13 C14 -179.1(2)
C17 C12 C13 P2 -173.29(17)
C1 C12 C13 P2 5.7(3)
C30 P2 C13 C14 91.7(2)
C24 P2 C13 C14 -16.3(2)
Cu1 P2 C13 C14 -136.29(18)
C30 P2 C13 C12 -93.24(18)
C24 P2 C13 C12 158.78(17)
Cu1 P2 C13 C12 38.75(18)
C12 C13 C14 C15 -0.9(4)
P2 C13 C14 C15 174.1(2)
C13 C14 C15 C16 -0.5(4)
C14 C15 C16 C17 0.9(4)
C15 C16 C17 C12 0.1(4)
C13 C12 C17 C16 -1.6(4)
C1 C12 C17 C16 179.5(2)
C36 P1 C18 C19 -19.4(2)
C7 P1 C18 C19 90.8(2)
Cu1 P1 C18 C19 -150.12(17)
C36 P1 C18 C23 154.71(17)
C7 P1 C18 C23 -95.08(18)
Cu1 P1 C18 C23 23.97(19)
C23 C18 C19 C20 -0.7(4)
P1 C18 C19 C20 173.4(2)
C18 C19 C20 C21 -0.5(4)
C19 C20 C21 C22 1.8(4)
C20 C21 C22 C23 -1.8(4)
C21 C22 C23 C18 0.6(4)
C19 C18 C23 C22 0.7(3)
P1 C18 C23 C22 -173.81(19)
C30 P2 C24 C25 147.34(18)
C13 P2 C24 C25 -103.17(19)
Cu1 P2 C24 C25 15.55(19)
C30 P2 C24 C29 -30.4(2)
C13 P2 C24 C29 79.1(2)
Cu1 P2 C24 C29 -162.21(17)
C29 C24 C25 C26 -1.3(3)
P2 C24 C25 C26 -179.11(19)
C24 C25 C26 C27 -0.4(4)
C25 C26 C27 C28 1.6(4)
C26 C27 C28 C29 -1.1(4)
C25 C24 C29 C28 1.7(3)
P2 C24 C29 C28 179.46(17)
C27 C28 C29 C24 -0.6(3)
C13 P2 C30 C31 165.46(16)
C24 P2 C30 C31 -84.52(18)
Cu1 P2 C30 C31 40.87(18)
C13 P2 C30 C35 -18.07(19)
C24 P2 C30 C35 91.95(18)
Cu1 P2 C30 C35 -142.66(15)
C35 C30 C31 C32 -0.6(3)
P2 C30 C31 C32 176.02(17)
C30 C31 C32 C33 0.1(4)
C31 C32 C33 C34 0.5(4)
C32 C33 C34 C35 -0.6(4)
C33 C34 C35 C30 0.1(3)
C31 C30 C35 C34 0.5(3)
P2 C30 C35 C34 -175.90(17)
C7 P1 C36 C37 -3.9(2)
C18 P1 C36 C37 106.1(2)
Cu1 P1 C36 C37 -127.33(19)
C7 P1 C36 C41 175.49(18)
C18 P1 C36 C41 -74.6(2)
Cu1 P1 C36 C41 52.0(2)
C41 C36 C37 C38 0.2(4)
P1 C36 C37 C38 179.5(2)
C36 C37 C38 C39 0.6(5)
C37 C38 C39 C40 -1.2(5)
C38 C39 C40 C41 1.0(4)
C37 C36 C41 C40 -0.4(4)
P1 C36 C41 C40 -179.7(2)
C39 C40 C41 C36 -0.2(4)

loop_
_platon_squeeze_void_nr
_platon_squeeze_void_average_x
_platon_squeeze_void_average_y
_platon_squeeze_void_average_z
_platon_squeeze_void_volume
_platon_squeeze_void_count_electrons
_platon_squeeze_void_content
1 0.500 -0.021 0.500 513 157 ' '
2 0.500 -0.038 1.000 513 157 ' '
